data_2003885
loop_
_publ_author_name
'Rivier, S.'
'Angenault, J.'
'Couturier, J.-C.'
'Robert, F.'
'Quarton, M.'

_publ_section_title
;
 Li~1.14~Nb~0.93~Sc~0.67~Cr~0.40~(PO~4~)~3~
;
_journal_issue 9
_journal_name_full 'Acta Crystallographica Section C'
_journal_page_first 1735
_journal_page_last 1737
_journal_paper_doi 10.1107/S0108270195003088
_journal_volume 51
_journal_year 1995
_chemical_formula_moiety 'Li1.14 Nb0.93 Sc0.67 Cr0.40 P3 O12'
_chemical_formula_sum 'Cr0.4 Li1.14 Nb0.93 O12 P3 Sc0.67'
_chemical_formula_weight 430.17
_space_group_IT_number 61
_symmetry_cell_setting orthorhombic
_symmetry_space_group_name_Hall '-P 2ac 2ab'
_symmetry_space_group_name_H-M 'P b c a'
_atom_type_scat_source 'IntTabIV, Table 2.2A'
_cell_angle_alpha 90
_cell_angle_beta 90
_cell_angle_gamma 90
_cell_formula_units_Z 8
_cell_length_a 8.641(1)
_cell_length_b 8.760(1)
_cell_length_c 24.335(3)
_cell_measurement_reflns_used 24
_cell_measurement_temperature 293
_cell_measurement_theta_max 17
_cell_measurement_theta_min 16
_cell_volume 1842.0(4)
_diffrn_measurement_device 'Enraf-Nonius CAD4'
_diffrn_measurement_method \w-2\q
_diffrn_radiation_type MoK\a
_diffrn_radiation_wavelength 0.71069
_diffrn_reflns_av_R_equivalents 0
_diffrn_reflns_limit_h_max 12
_diffrn_reflns_limit_h_min 0
_diffrn_reflns_limit_k_max 12
_diffrn_reflns_limit_k_min 0
_diffrn_reflns_limit_l_max 34
_diffrn_reflns_limit_l_min 0
_diffrn_reflns_number 2678
_diffrn_reflns_theta_max 30
_diffrn_standards_decay_% 0
_diffrn_standards_interval_time 120
_diffrn_standards_number 3
_exptl_absorpt_coefficient_mu 2.639
_exptl_absorpt_correction_T_max 0.95
_exptl_absorpt_correction_T_min 0.81
_exptl_absorpt_correction_type analytical
_exptl_crystal_colour green
_exptl_crystal_density_diffrn 3.102
_exptl_crystal_description 'parallelepiped limited by {100}, {010} and {001} forms'
_exptl_crystal_size_max 0.170
_exptl_crystal_size_mid 0.150
_exptl_crystal_size_min 0.090
_refine_diff_density_max 0.6
_refine_diff_density_min -0.7
_refine_ls_extinction_method none
_refine_ls_goodness_of_fit_obs 2.54
_refine_ls_number_parameters 160
_refine_ls_number_reflns 1910
_refine_ls_R_factor_obs 0.030
_refine_ls_shift/esd_max 0.08
_refine_ls_structure_factor_coef F
_refine_ls_weighting_details 'w = 1/\s^2^(F)'
_refine_ls_weighting_scheme calc
_refine_ls_wR_factor_obs 0.033
_reflns_number_observed 1910
_reflns_number_total 2678
_reflns_observed_criterion I>3\s(I)
_cod_data_source_file du1115.cif
_cod_data_source_block du1115a
_cod_depositor_comments
;
Added _atom_site_type_symbol and _atom_site_occupancy to
the atoms loop to complete the structure as from the reference 

Luca Lutterotti 3/5/2013

#----------------------------------------------------------------------

The following automatic conversions were performed:

'_refine_ls_weighting_scheme' value '1/\s^2^(F)' was changed to
'calc'. New tag '_refine_ls_weighting_details' was created. The value
of the new tag was set to 'w = 1/\s^2^(F)'.

Automatic conversion script
Id: cif_fix_values 3143 2015-03-26 13:38:13Z robertas 
;
_cod_original_cell_volume 1842.0(7)
_cod_original_formula_sum 'Li1.14 Nb0.93 Sc0.67 Cr0.40 P3 O12'
_cod_database_code 2003885

loop_
_symmetry_equiv_pos_as_xyz
x,y,z
1/2+x,y,1/2-z
x,1/2-y,1/2+z
1/2-x,1/2+y,z
-x,-y,-z
1/2-x,-y,1/2+z
-x,1/2+y,1/2-z
1/2+x,1/2-y,-z

loop_
_atom_site_label
_atom_site_fract_x
_atom_site_fract_y
_atom_site_fract_z
_atom_site_U_iso_or_equiv
_atom_site_type_symbol
_atom_site_occupancy
M(1)a .49931(6) .28465(5) .43156(2) .0077 Nb 0.606
M(1)b .49931(6) .28465(5) .43156(2) .0077 Cr 0.394
M(2)a .50104(7) .21634(7) .18028(2) .0090 Nb 0.326
M(2)b .50104(7) .21634(7) .18028(2) .0090 Sc 0.674
P(1) .3486(1) .3666(1) .55307(4) .0092 P 1
P(2) .2881(1) .4959(1) .87679(5) .0093 P 1
P(3) .1411(1) .3553(1) .19894(4) .0072 P 1
O(1) .4264(4) .2688(4) .5088(1) .019 O 1
O(2) .1729(4) .3486(4) .5466(1) .016 O 1
O(3) .3838(4) .5357(4) .5439(1) .017 O 1
O(4) .4029(4) .3153(4) .6086(1) .021 O 1
O(5) .1947(4) .3901(4) .8405(2) .026 O 1
O(6) .3992(4) .5838(4) .8398(1) .019 O 1
O(7) .1854(4) .6012(4) .9107(2) .022 O 1
O(8) .3844(4) .4047(4) .9184(2) .023 O 1
O(9) .0789(5) .2406(4) .2408(1) .019 O 1
O(10) .0821(4) .3020(4) .1429(1) .019 O 1
O(11) .0855(4) .5167(4) .2123(1) .016 O 1
O(12) .3183(4) .3535(4) .2008(1) .017 O 1
Li(1) .039(2) .467(2) .7144(5) .036(3) Li 1
Li(2) .5 .5 .0 .052(7) Li 1

loop_
_geom_angle_atom_site_label_1
_geom_angle_atom_site_label_2
_geom_angle_atom_site_label_3
_geom_angle
_geom_angle_publ_flag
O(2) M(1) O(1) 86.80(10) yes
O(3) M(1) O(1) 86.10(10) yes
O(3) M(1) O(2) 90.10(10) yes
O(7) M(1) O(1) 91.3(2) yes
O(7) M(1) O(2) 174.4(7) yes
O(7) M(1) O(3) 95.1(2) yes
O(8) M(1) O(1) 86.3(2) yes
O(8) M(1) O(2) 85.90(10) yes
O(5) M(1) O(3) 171.5(4) yes
O(8) M(1) O(7) 88.7(2) yes
O(10) M(1) O(1) 177.0(8) yes
O(10) M(1) O(2) 91.00(10) yes
O(10) M(1) O(3) 91.80(10) yes
O(10) M(1) O(7) 91.1(2) yes
O(10) M(1) O(8) 95.7(2) yes
O(5) M(2) O(4) 94.1(2) yes
O(6) M(2) O(4) 95.3(2) yes
O(6) M(2) O(5) 89.20(10) yes
O(9) M(2) O(4) 173.1(4) yes
O(9) M(2) O(5) 90.6(2) yes
O(9) M(2) O(6) 89.80(10) yes
O(11) M(2) O(4) 93.40(10) yes
O(11) M(2) O(5) 90.2(2) yes
O(11) M(2) O(6) 171.3(4) yes
O(11) M(2) O(9) 81.50(10) yes
O(12) M(2) O(4) 88.10(10) yes
O(12) M(2) O(5) 172.1(5) yes
O(12) M(2) O(6) 83.00(10) yes
O(12) M(2) O(9) 87.90(10) yes
O(12) M(2) O(11) 97.30(10) yes
O(2) P(1) O(1) 107.7(2) yes
O(3) P(1) O(1) 110.6(2) yes
O(3) P(1) O(2) 106.3(2) yes
O(4) P(1) O(1) 109.2(2) yes
O(4) P(1) O(2) 111.8(2) yes
O(4) P(1) O(3) 111.1(2) yes
O(6) P(2) O(5) 107.5(2) yes
O(7) P(2) O(5) 112.1(2) yes
O(7) P(2) O(6) 112.4(2) yes
O(8) P(2) O(5) 110.8 yes
O(8) P(2) O(6) 108.1(2) yes
O(8) P(2) O(7) 105.9(2) yes
O(10) P(3) O(9) 106.0(2) yes
O(11) P(3) O(9) 110.8(2) yes
O(11) P(3) O(10) 111.6(2) yes
O(12) P(3) O(9) 109.0(2) yes
O(12) P(3) O(10) 110.9(2) yes
O(12) P(3) O(11) 108.5(2) yes
O(9) Li(1) O(6) 140.7(4) yes
O(11) Li(1) O(6) 102.2(2) yes
O(11) Li(1) O(9) 82.8(4) yes
O(12) Li(1) O(6) 82.3(5) yes
O(12) Li(1) O(9) 131.8(3) yes
O(12) Li(1) O(11) 113.6(8) yes
O(1) Li(2) O(1) 180 yes
O(2) Li(2) O(1) 69.90(10) yes
O(2) Li(2) O(1) 110.10(10) yes
O(2) Li(2) O(1) 110.10(10) yes
O(2) Li(2) O(1) 69.90(10) yes
O(2) Li(2) O(2) 180 yes
O(8) Li(2) O(1) 68.00(10) yes
O(8) Li(2) O(1) 112.00(10) yes
O(8) Li(2) O(2) 70.00(10) yes
O(8) Li(2) O(2) 110.00(10) yes
O(8) Li(2) O(1) 112.00(10) yes
O(8) Li(2) O(1) 68.00(10) yes
O(8) Li(2) O(2) 110.00(10) yes
O(8) Li(2) O(2) 70.00(10) yes
O(8) Li(2) O(8) 180 yes

loop_
_geom_bond_atom_site_label_1
_geom_bond_atom_site_label_2
_geom_bond_distance
_geom_bond_publ_flag
O(1) O(1) 1.987(2) yes
O(1) O(2) 2.723(6) yes
O(1) O(3) 2.696(6) yes
O(1) O(7) 2.816(7) yes
O(1) O(8) 2.698(7) yes
O(1) O(1) 3.940(7) yes
O(2) O(2) 1.974(3) yes
O(2) O(3) 2.785(7) yes
O(2) O(7) 3.920(9) yes
O(2) O(8) 2.680(6) yes
O(2) O(10) 2.801(5) yes
O(3) O(3) 1.963(3) yes
O(3) O(7) 2.888(7) yes
O(3) O(8) 3.912(9) yes
O(3) O(10) 2.813(5) yes
O(7) O(7) 1.951(3) yes
O(7) O(8) 2.733(6) yes
O(7) O(10) 2.786(7) yes
O(8) O(8) 1.960(3) yes
O(8) O(10) 2.902(7) yes
O(10) O(10) 1.954(2) yes
O(4) O(4) 1.959(3) yes
O(4) O(5) 2.885(6) yes
O(4) O(6) 2.935(7) yes
O(4) O(9) 3.998(7) yes
O(4) O(11) 2.923(5) yes
O(4) O(12) 2.785(5) yes
O(5) O(5) 1.981(3) yes
O(5) O(6) 2.803(7) yes
O(5) O(9) 2.863(5) yes
O(5) O(11) 2.860(6) yes
O(5) O(12) 4.018(9) yes
O(6) O(6) 2.012(3) yes
O(6) O(9) 2.865(5) yes
O(6) O(11) 3.228(5) yes
O(6) O(12) 2.690(6) yes
O(9) O(9) 2.046(3) yes
O(9) O(11) 2.677(6) yes
O(9) O(12) 2.841(7) yes
O(11) O(11) 2.055(3) yes
O(11) O(12) 3.078(7) yes
O(12) O(12) 2.046(3) yes
O(1) O(1) 1.532(2) yes
O(1) O(2) 2.477(6) yes
O(1) O(3) 2.516(6) yes
O(1) O(4) 2.471(4) yes
O(2) O(2) 1.535(3) yes
O(2) O(3) 2.452(6) yes
O(2) O(4) 2.512(5) yes
O(3) O(3) 1.529(3) yes
O(3) O(4) 2.497(5) yes
O(4) O(4) 1.499(2) yes
O(5) O(5) 1.513(2) yes
O(5) O(6) 2.450(6) yes
O(5) O(7) 2.519(6) yes
O(5) O(8) 2.509(6) yes
O(6) O(6) 1.525(2) yes
O(6) O(7) 2.532(6) yes
O(6) O(8) 2.477(6) yes
O(7) O(7) 1.523(3) yes
O(7) O(8) 2.440(6) yes
O(8) O(8) 1.535(3) yes
O(9) O(9) 1.528(2) yes
O(9) O(10) 2.443(4) yes
O(9) O(11) 2.517(6) yes
O(9) O(12) 2.491(6) yes
O(10) O(10) 1.529(2) yes
O(10) O(11) 2.528(5) yes
O(10) O(12) 2.521(5) yes
O(11) O(11) 1.528(3) yes
O(11) O(12) 2.484(6) yes
O(12) O(12) 1.532(3) yes
O(6) O(6) 2.06(2) yes
O(6) O(9) 3.786(8) yes
O(6) O(11) 3.228(5) yes
O(6) O(12) 2.690(6) yes
O(9) O(9) 1.96(2) yes
O(9) O(11) 2.677(6) yes
O(9) O(12) 2.638(8) yes
O(11) O(11) 2.090(10) yes
O(11) O(12) 3.442(7) yes
O(12) O(12) 2.03(2) yes
O(1) O(1) 2.448(4) yes
O(1) O(1) 4.900(10) yes
O(1) O(2) 2.723(6) yes
O(1) O(2) 3.890(9) yes
O(1) O(8) 2.698(7) yes
O(1) O(8) 4.000(10) yes
O(1) O(1) 2.448(4) yes
O(1) O(2) 3.890(9) yes
O(1) O(2) 2.723(6) yes
O(1) O(8) 4.000(10) yes
O(1) O(8) 2.698(7) yes
O(2) O(2) 2.297(4) yes
O(2) O(2) 2.590(10) yes
O(2) O(8) 2.680(6) yes
O(2) O(8) 3.830(10) yes
O(2) O(2) 2.297(4) yes
O(2) O(8) 3.830(10) yes
O(2) O(8) 2.680(6) yes
O(8) O(8) 2.374(5) yes
O(8) O(8) 4.750(10) yes
O(8) O(8) 2.374(5) yes
